data_1560678
loop_
_publ_author_name
'Meng, Jiang Ping'
'Yan, Zhi Shuo'
'Long, Ji Ying'
'Gong, Yun'
'Lin, Jian Hua'

_publ_section_title
;
 Band gaps and photocurrent responses of two novel alkaline earth
 metal(II) complexes based on 4,5-di(4&#x2032;-carboxylphenyl)benzene
;
_journal_name_full 'Journal of Solid State Chemistry'
_journal_page_first 74
_journal_page_last 81
_journal_paper_doi 10.1016/j.jssc.2016.10.007
_journal_volume 245
_journal_year 2017
_chemical_formula_sum 'C25 H24 N2 O6 Sr'
_chemical_formula_weight 536.08
_space_group_IT_number 14
_space_group_name_Hall '-P 2ybc'
_space_group_name_H-M_alt 'P 1 21/c 1'
_symmetry_cell_setting monoclinic
_symmetry_space_group_name_H-M 'P 1 21/c 1'
_atom_sites_solution_hydrogens geom
_atom_sites_solution_primary direct
_atom_sites_solution_secondary difmap
_cell_angle_alpha 90.00
_cell_angle_beta 104.161(2)
_cell_angle_gamma 90.00
_cell_formula_units_Z 4
_cell_length_a 15.4920(14)
_cell_length_b 6.9701(5)
_cell_length_c 22.633(2)
_cell_measurement_reflns_used 4187
_cell_measurement_temperature 298(2)
_cell_measurement_theta_max 24.50
_cell_measurement_theta_min 2.552
_cell_volume 2369.7(3)
_computing_cell_refinement 'Bruker SMART'
_computing_data_collection 'Bruker SMART'
_computing_data_reduction 'Bruker SMART'
_computing_molecular_graphics 'Bruker SHELXTL'
_computing_publication_material 'Bruker SHELXTL'
_computing_structure_refinement 'SHELXL-97 (Sheldrick, 1997)'
_computing_structure_solution 'SHELXS-97 (Sheldrick, 1990)'
_diffrn_ambient_temperature 298(2)
_diffrn_measured_fraction_theta_full 0.992
_diffrn_measured_fraction_theta_max 0.992
_diffrn_measurement_device_type 'CCD area detector'
_diffrn_measurement_method 'phi and omega scans'
_diffrn_radiation_monochromator graphite
_diffrn_radiation_source 'fine-focus sealed tube'
_diffrn_radiation_type MoK\a
_diffrn_radiation_wavelength 0.71073
_diffrn_reflns_av_R_equivalents 0.0506
_diffrn_reflns_av_sigmaI/netI 0.0554
_diffrn_reflns_limit_h_max 18
_diffrn_reflns_limit_h_min -17
_diffrn_reflns_limit_k_max 8
_diffrn_reflns_limit_k_min -8
_diffrn_reflns_limit_l_max 22
_diffrn_reflns_limit_l_min -26
_diffrn_reflns_number 11401
_diffrn_reflns_theta_full 25.02
_diffrn_reflns_theta_max 25.02
_diffrn_reflns_theta_min 2.55
_exptl_absorpt_coefficient_mu 2.319
_exptl_absorpt_correction_T_max 0.590
_exptl_absorpt_correction_T_min 0.153
_exptl_absorpt_correction_type multi-scan
_exptl_absorpt_process_details 'SADABS (Sheldrick, 1997)'
_exptl_crystal_colour colourless
_exptl_crystal_density_diffrn 1.503
_exptl_crystal_density_meas 1.503
_exptl_crystal_density_method 'not measured'
_exptl_crystal_description block
_exptl_crystal_F_000 1096
_exptl_crystal_size_max 0.47
_exptl_crystal_size_mid 0.30
_exptl_crystal_size_min 0.22
_refine_diff_density_max 0.604
_refine_diff_density_min -0.490
_refine_diff_density_rms 0.083
_refine_ls_extinction_method none
_refine_ls_goodness_of_fit_ref 1.108
_refine_ls_hydrogen_treatment mixed
_refine_ls_matrix_type full
_refine_ls_number_parameters 310
_refine_ls_number_reflns 4152
_refine_ls_number_restraints 0
_refine_ls_restrained_S_all 1.108
_refine_ls_R_factor_all 0.0702
_refine_ls_R_factor_gt 0.0474
_refine_ls_shift/su_max 0.001
_refine_ls_shift/su_mean 0.000
_refine_ls_structure_factor_coef Fsqd
_refine_ls_weighting_details 'calc w=1/[\s^2^(Fo^2^)+(0.0526P)^2^+2.9531P] where P=(Fo^2^+2Fc^2^)/3'
_refine_ls_weighting_scheme calc
_refine_ls_wR_factor_gt 0.1161
_refine_ls_wR_factor_ref 0.1230
_reflns_number_gt 3168
_reflns_number_total 4152
_reflns_threshold_expression >2sigma(I)
_cod_data_source_file JSSC-2017-245-74.cif
_cod_data_source_block 1
_cod_original_cell_volume 2369.7(4)
_cod_original_sg_symbol_H-M P2(1)/c
_cod_database_code 1560678

loop_
_symmetry_equiv_pos_as_xyz
'x, y, z'
'-x, y+1/2, -z+1/2'
'-x, -y, -z'
'x, -y-1/2, z-1/2'

loop_
_atom_site_label
_atom_site_type_symbol
_atom_site_fract_x
_atom_site_fract_y
_atom_site_fract_z
_atom_site_U_iso_or_equiv
_atom_site_adp_type
_atom_site_occupancy
_atom_site_symmetry_multiplicity
_atom_site_calc_flag
_atom_site_refinement_flags
_atom_site_disorder_assembly
_atom_site_disorder_group
Sr1 Sr 0.01996(3) 0.28698(6) 0.208073(18) 0.02457(15) Uani 1 1 d . . .
N1 N 0.0611(4) 0.2788(7) 0.0071(2) 0.0618(14) Uani 1 1 d . . .
N2 N 0.4430(10) 0.288(2) 0.1080(8) 0.217(7) Uani 1 1 d . . .
O1 O 0.0723(2) 0.6299(5) 0.21477(14) 0.0337(7) Uani 1 1 d . . .
O2 O 0.07054(19) 0.9451(4) 0.22010(14) 0.0314(7) Uani 1 1 d . . .
O3 O 0.1313(2) 0.5700(5) -0.13586(16) 0.0499(9) Uani 1 1 d . . .
O4 O 0.1140(2) 0.8840(5) -0.13598(15) 0.0463(9) Uani 1 1 d . . .
O5 O 0.0670(3) 0.2832(6) 0.10757(17) 0.0582(11) Uani 1 1 d . . .
O6 O 0.1477(2) 0.2827(5) 0.30536(15) 0.0417(8) Uani 1 1 d . . .
H6B H 0.1452 0.1799 0.3251 0.050 Uiso 1 1 d R . .
H6C H 0.1419 0.3769 0.3279 0.050 Uiso 1 1 d R . .
C1 C 0.4493(3) 0.8297(10) 0.1503(2) 0.0571(17) Uani 1 1 d . . .
C2 C 0.4603(3) 0.8081(10) 0.0903(2) 0.0548(16) Uani 1 1 d . . .
C3 C 0.5454(3) 0.8156(11) 0.0806(3) 0.071(2) Uani 1 1 d . . .
H3 H 0.5532 0.7997 0.0414 0.085 Uiso 1 1 calc R . .
C4 C 0.6187(4) 0.8467(13) 0.1287(3) 0.089(3) Uani 1 1 d . . .
H4 H 0.6753 0.8528 0.1216 0.107 Uiso 1 1 calc R . .
C5 C 0.6081(4) 0.8685(14) 0.1871(3) 0.096(3) Uani 1 1 d . . .
H5 H 0.6574 0.8894 0.2194 0.115 Uiso 1 1 calc R . .
C6 C 0.5235(3) 0.8592(13) 0.1974(3) 0.081(2) Uani 1 1 d . . .
H6 H 0.5167 0.8732 0.2369 0.098 Uiso 1 1 calc R . .
C7 C 0.1057(3) 0.7908(7) 0.20948(18) 0.0257(10) Uani 1 1 d . . .
C8 C 0.1935(3) 0.8017(7) 0.1921(2) 0.0319(11) Uani 1 1 d . . .
C9 C 0.2288(3) 0.6445(8) 0.1698(2) 0.0468(14) Uani 1 1 d . . .
H9 H 0.1977 0.5292 0.1647 0.056 Uiso 1 1 calc R . .
C10 C 0.3105(3) 0.6555(9) 0.1547(3) 0.0548(16) Uani 1 1 d . . .
H10 H 0.3323 0.5481 0.1387 0.066 Uiso 1 1 calc R . .
C11 C 0.3593(3) 0.8195(9) 0.1630(2) 0.0478(15) Uani 1 1 d . . .
C12 C 0.3239(4) 0.9795(10) 0.1853(3) 0.0673(19) Uani 1 1 d . . .
H12 H 0.3554 1.0943 0.1904 0.081 Uiso 1 1 calc R . .
C13 C 0.2417(3) 0.9697(9) 0.2000(3) 0.0578(16) Uani 1 1 d . . .
H13 H 0.2193 1.0776 0.2153 0.069 Uiso 1 1 calc R . .
C14 C 0.1561(3) 0.7339(7) -0.1159(2) 0.0349(12) Uani 1 1 d . . .
C15 C 0.2372(3) 0.7509(7) -0.0643(2) 0.0361(12) Uani 1 1 d . . .
C16 C 0.2495(4) 0.9158(8) -0.0294(2) 0.0550(16) Uani 1 1 d . . .
H16 H 0.2094 1.0168 -0.0397 0.066 Uiso 1 1 calc R . .
C17 C 0.3215(4) 0.9320(9) 0.0210(3) 0.0587(16) Uani 1 1 d . . .
H17 H 0.3281 1.0426 0.0447 0.070 Uiso 1 1 calc R . .
C18 C 0.3826(3) 0.7874(9) 0.0363(2) 0.0476(14) Uani 1 1 d . . .
C19 C 0.3714(4) 0.6254(11) 0.0004(3) 0.068(2) Uani 1 1 d . . .
H19 H 0.4133 0.5274 0.0093 0.081 Uiso 1 1 calc R . .
C20 C 0.2990(4) 0.6065(10) -0.0487(2) 0.0593(17) Uani 1 1 d . . .
H20 H 0.2918 0.4943 -0.0717 0.071 Uiso 1 1 calc R . .
C21 C 0.0282(5) 0.2507(7) 0.0529(3) 0.0518(15) Uani 1 1 d . . .
H21 H -0.0294 0.2020 0.0452 0.062 Uiso 1 1 calc R . .
C22 C 0.1480(6) 0.3642(12) 0.0163(3) 0.098(3) Uani 1 1 d . . .
H22A H 0.1474 0.4895 0.0338 0.147 Uiso 1 1 calc R . .
H22B H 0.1636 0.3747 -0.0221 0.147 Uiso 1 1 calc R . .
H22C H 0.1910 0.2853 0.0434 0.147 Uiso 1 1 calc R . .
C23 C 0.0112(6) 0.2443(9) -0.0556(3) 0.091(3) Uani 1 1 d . . .
H23A H -0.0478 0.2022 -0.0558 0.137 Uiso 1 1 calc R . .
H23B H 0.0407 0.1472 -0.0735 0.137 Uiso 1 1 calc R . .
H23C H 0.0080 0.3609 -0.0786 0.137 Uiso 1 1 calc R . .
C24 C 0.5159(13) 0.311(2) 0.1320(9) 0.179(6) Uani 1 1 d . . .
C25 C 0.6100(11) 0.324(2) 0.1671(8) 0.219(7) Uani 1 1 d . . .
H25A H 0.6190 0.2446 0.2026 0.329 Uiso 1 1 calc R . .
H25B H 0.6237 0.4551 0.1792 0.329 Uiso 1 1 calc R . .
H25C H 0.6483 0.2825 0.1421 0.329 Uiso 1 1 calc R . .

loop_
_atom_site_aniso_label
_atom_site_aniso_U_11
_atom_site_aniso_U_22
_atom_site_aniso_U_33
_atom_site_aniso_U_23
_atom_site_aniso_U_13
_atom_site_aniso_U_12
Sr1 0.0310(2) 0.0186(3) 0.0252(2) -0.00016(19) 0.00895(16) -0.00004(19)
N1 0.102(4) 0.047(3) 0.047(3) 0.002(2) 0.036(3) 0.001(3)
N2 0.201(14) 0.176(13) 0.252(17) -0.017(10) 0.015(13) -0.030(11)
O1 0.0364(18) 0.0244(19) 0.0445(19) 0.0002(15) 0.0181(15) -0.0018(15)
O2 0.0366(17) 0.0193(19) 0.0418(19) 0.0008(14) 0.0162(14) 0.0056(14)
O3 0.058(2) 0.036(2) 0.048(2) -0.0073(18) -0.0015(18) 0.0027(18)
O4 0.053(2) 0.029(2) 0.048(2) 0.0083(17) -0.0049(17) -0.0020(18)
O5 0.084(3) 0.057(3) 0.043(2) -0.0005(19) 0.032(2) -0.003(2)
O6 0.0447(19) 0.0250(19) 0.049(2) -0.0015(16) -0.0016(16) 0.0005(15)
C1 0.027(3) 0.101(5) 0.044(3) -0.003(3) 0.010(2) -0.006(3)
C2 0.024(2) 0.098(5) 0.042(3) -0.006(3) 0.007(2) -0.001(3)
C3 0.033(3) 0.135(7) 0.047(3) -0.005(4) 0.013(3) 0.001(3)
C4 0.025(3) 0.183(9) 0.061(4) -0.009(5) 0.012(3) -0.007(4)
C5 0.031(3) 0.202(10) 0.051(4) -0.010(5) 0.002(3) -0.011(4)
C6 0.036(3) 0.173(8) 0.033(3) -0.009(4) 0.004(3) -0.008(4)
C7 0.027(2) 0.027(3) 0.023(2) 0.001(2) 0.0055(17) -0.001(2)
C8 0.028(2) 0.038(3) 0.032(2) -0.001(2) 0.0110(19) -0.002(2)
C9 0.045(3) 0.046(4) 0.054(3) -0.014(3) 0.022(3) -0.002(3)
C10 0.041(3) 0.073(5) 0.056(4) -0.021(3) 0.023(3) 0.005(3)
C11 0.027(3) 0.080(5) 0.037(3) -0.007(3) 0.010(2) -0.007(3)
C12 0.046(3) 0.066(5) 0.098(5) -0.014(4) 0.032(3) -0.019(3)
C13 0.048(3) 0.045(4) 0.091(5) -0.014(3) 0.037(3) -0.007(3)
C14 0.044(3) 0.035(3) 0.027(2) -0.001(2) 0.010(2) -0.006(2)
C15 0.037(3) 0.041(4) 0.030(2) -0.001(2) 0.008(2) -0.002(2)
C16 0.054(3) 0.045(4) 0.052(3) -0.003(3) -0.014(3) 0.002(3)
C17 0.060(4) 0.052(4) 0.052(4) -0.014(3) -0.009(3) -0.007(3)
C18 0.028(2) 0.080(4) 0.035(3) 0.000(3) 0.009(2) 0.004(3)
C19 0.046(3) 0.104(6) 0.046(3) -0.023(4) -0.002(3) 0.035(3)
C20 0.054(3) 0.073(5) 0.044(3) -0.020(3) -0.001(3) 0.022(3)
C21 0.085(4) 0.030(4) 0.048(3) 0.001(3) 0.032(3) 0.005(3)
C22 0.142(8) 0.095(6) 0.076(5) -0.018(5) 0.064(5) -0.015(6)
C23 0.175(9) 0.052(5) 0.044(4) -0.003(3) 0.023(5) 0.018(5)
C24 0.175(15) 0.166(14) 0.192(17) -0.013(11) 0.038(14) -0.049(13)
C25 0.196(16) 0.228(18) 0.234(19) -0.007(14) 0.054(15) -0.058(14)

loop_
_atom_type_symbol
_atom_type_description
_atom_type_scat_dispersion_real
_atom_type_scat_dispersion_imag
_atom_type_scat_source
C C 0.0033 0.0016 'International Tables Vol C Tables 4.2.6.8 and 6.1.1.4'
H H 0.0000 0.0000 'International Tables Vol C Tables 4.2.6.8 and 6.1.1.4'
N N 0.0061 0.0033 'International Tables Vol C Tables 4.2.6.8 and 6.1.1.4'
O O 0.0106 0.0060 'International Tables Vol C Tables 4.2.6.8 and 6.1.1.4'
Sr Sr -1.5307 3.2498 'International Tables Vol C Tables 4.2.6.8 and 6.1.1.4'

loop_
_geom_angle_atom_site_label_1
_geom_angle_atom_site_label_2
_geom_angle_atom_site_label_3
_geom_angle
_geom_angle_site_symmetry_1
_geom_angle_site_symmetry_3
O2 Sr1 O1 144.10(9) 1_545 .
O2 Sr1 O5 86.39(11) 1_545 .
O1 Sr1 O5 84.56(11) . .
O2 Sr1 O6 75.01(10) 1_545 .
O1 Sr1 O6 77.90(10) . .
O5 Sr1 O6 115.73(13) . .
O2 Sr1 O4 79.18(10) 1_545 3_565
O1 Sr1 O4 132.10(10) . 3_565
O5 Sr1 O4 78.11(12) . 3_565
O6 Sr1 O4 149.48(11) . 3_565
O2 Sr1 O2 122.08(8) 1_545 2_545
O1 Sr1 O2 77.16(9) . 2_545
O5 Sr1 O2 149.92(12) . 2_545
O6 Sr1 O2 83.74(10) . 2_545
O4 Sr1 O2 96.64(10) 3_565 2_545
O2 Sr1 O3 128.33(11) 1_545 3_565
O1 Sr1 O3 84.55(11) . 3_565
O5 Sr1 O3 81.89(12) . 3_565
O6 Sr1 O3 153.37(11) . 3_565
O4 Sr1 O3 49.18(11) 3_565 3_565
O2 Sr1 O3 72.84(10) 2_545 3_565
O2 Sr1 O1 75.44(9) 1_545 2_545
O1 Sr1 O1 123.49(8) . 2_545
O5 Sr1 O1 150.53(12) . 2_545
O6 Sr1 O1 82.09(10) . 2_545
O4 Sr1 O1 75.84(10) 3_565 2_545
O2 Sr1 O1 48.30(9) 2_545 2_545
O3 Sr1 O1 91.30(10) 3_565 2_545
O2 Sr1 C14 103.67(12) 1_545 3_565
O1 Sr1 C14 108.20(12) . 3_565
O5 Sr1 C14 77.85(13) . 3_565
O6 Sr1 C14 165.97(12) . 3_565
O4 Sr1 C14 24.57(12) 3_565 3_565
O2 Sr1 C14 85.35(11) 2_545 3_565
O3 Sr1 C14 24.66(11) 3_565 3_565
O1 Sr1 C14 84.06(11) 2_545 3_565
O2 Sr1 C7 100.01(11) 1_545 2_545
O1 Sr1 C7 101.67(11) . 2_545
O5 Sr1 C7 157.22(13) . 2_545
O6 Sr1 C7 87.05(11) . 2_545
O4 Sr1 C7 81.64(11) 3_565 2_545
O2 Sr1 C7 24.58(11) 2_545 2_545
O3 Sr1 C7 76.99(11) 3_565 2_545
O1 Sr1 C7 24.61(11) 2_545 2_545
C14 Sr1 C7 79.39(12) 3_565 2_545
O2 Sr1 Sr1 147.18(7) 1_545 2
O1 Sr1 Sr1 41.01(7) . 2
O5 Sr1 Sr1 122.08(9) . 2
O6 Sr1 Sr1 77.58(8) . 2
O4 Sr1 Sr1 119.66(8) 3_565 2
O2 Sr1 Sr1 36.17(7) 2_545 2
O3 Sr1 Sr1 76.03(8) 3_565 2
O1 Sr1 Sr1 83.28(7) 2_545 2
C14 Sr1 Sr1 98.56(10) 3_565 2
C7 Sr1 Sr1 60.66(10) 2_545 2
O2 Sr1 Sr1 38.41(7) 1_545 2_545
O1 Sr1 Sr1 149.89(7) . 2_545
O5 Sr1 Sr1 120.90(9) . 2_545
O6 Sr1 Sr1 76.42(8) . 2_545
O4 Sr1 Sr1 73.25(8) 3_565 2_545
O2 Sr1 Sr1 84.63(7) 2_545 2_545
O3 Sr1 Sr1 112.88(8) 3_565 2_545
O1 Sr1 Sr1 37.05(7) 2_545 2_545
C14 Sr1 Sr1 93.80(10) 3_565 2_545
C7 Sr1 Sr1 61.65(9) 2_545 2_545
Sr1 Sr1 Sr1 117.01(2) 2 2_545
O2 Sr1 H6B 62.9 1_545 .
O1 Sr1 H6B 93.1 . .
O5 Sr1 H6B 121.7 . .
O6 Sr1 H6B 15.7 . .
O4 Sr1 H6B 133.9 3_565 .
O2 Sr1 H6B 83.4 2_545 .
O3 Sr1 H6B 156.1 3_565 .
O1 Sr1 H6B 70.1 2_545 .
C14 Sr1 H6B 153.0 3_565 .
C7 Sr1 H6B 80.2 2_545 .
Sr1 Sr1 H6B 86.6 2 .
Sr1 Sr1 H6B 60.8 2_545 .
O2 Sr1 H6C 89.4 1_545 .
O1 Sr1 H6C 67.7 . .
O5 Sr1 H6C 124.0 . .
O6 Sr1 H6C 15.7 . .
O4 Sr1 H6C 154.7 3_565 .
O2 Sr1 H6C 70.3 2_545 .
O3 Sr1 H6C 137.7 3_565 .
O1 Sr1 H6C 79.4 2_545 .
C14 Sr1 H6C 155.7 3_565 .
C7 Sr1 H6C 78.2 2_545 .
Sr1 Sr1 H6C 62.0 2 .
Sr1 Sr1 H6C 83.7 2_545 .
H6B Sr1 H6C 26.8 . .
C21 N1 C22 119.3(6) . .
C21 N1 C23 122.8(7) . .
C22 N1 C23 117.6(6) . .
C7 O1 Sr1 168.2(3) . .
C7 O1 Sr1 89.7(2) . 2
Sr1 O1 Sr1 101.94(10) . 2
C7 O2 Sr1 159.1(3) . 1_565
C7 O2 Sr1 94.6(3) . 2
Sr1 O2 Sr1 105.42(10) 1_565 2
C14 O3 Sr1 91.5(3) . 3_565
C14 O4 Sr1 96.3(3) . 3_565
C21 O5 Sr1 134.9(4) . .
Sr1 O6 H6B 109.4 . .
Sr1 O6 H6C 109.4 . .
H6B O6 H6C 108.1 . .
C6 C1 C2 119.0(5) . .
C6 C1 C11 119.9(5) . .
C2 C1 C11 121.1(5) . .
C3 C2 C1 119.3(5) . .
C3 C2 C18 118.6(5) . .
C1 C2 C18 122.1(4) . .
C4 C3 C2 120.6(5) . .
C4 C3 H3 119.7 . .
C2 C3 H3 119.7 . .
C5 C4 C3 120.2(5) . .
C5 C4 H4 119.9 . .
C3 C4 H4 119.9 . .
C4 C5 C6 119.7(6) . .
C4 C5 H5 120.2 . .
C6 C5 H5 120.2 . .
C1 C6 C5 121.3(5) . .
C1 C6 H6 119.4 . .
C5 C6 H6 119.4 . .
O1 C7 O2 122.7(4) . .
O1 C7 C8 119.3(4) . .
O2 C7 C8 117.9(4) . .
O1 C7 Sr1 65.7(2) . 2
O2 C7 Sr1 60.8(2) . 2
C8 C7 Sr1 157.6(3) . 2
C9 C8 C13 118.3(4) . .
C9 C8 C7 121.4(5) . .
C13 C8 C7 120.3(4) . .
C8 C9 C10 120.9(5) . .
C8 C9 H9 119.5 . .
C10 C9 H9 119.5 . .
C11 C10 C9 121.4(5) . .
C11 C10 H10 119.3 . .
C9 C10 H10 119.3 . .
C10 C11 C12 118.1(5) . .
C10 C11 C1 121.8(5) . .
C12 C11 C1 120.1(5) . .
C11 C12 C13 120.7(6) . .
C11 C12 H12 119.6 . .
C13 C12 H12 119.6 . .
C8 C13 C12 120.6(5) . .
C8 C13 H13 119.7 . .
C12 C13 H13 119.7 . .
O3 C14 O4 122.7(4) . .
O3 C14 C15 118.6(4) . .
O4 C14 C15 118.6(4) . .
O3 C14 Sr1 63.8(2) . 3_565
O4 C14 Sr1 59.1(2) . 3_565
C15 C14 Sr1 172.8(3) . 3_565
C20 C15 C16 118.3(5) . .
C20 C15 C14 122.7(5) . .
C16 C15 C14 119.0(4) . .
C15 C16 C17 120.5(5) . .
C15 C16 H16 119.8 . .
C17 C16 H16 119.8 . .
C18 C17 C16 120.9(5) . .
C18 C17 H17 119.5 . .
C16 C17 H17 119.5 . .
C17 C18 C19 118.4(5) . .
C17 C18 C2 120.2(5) . .
C19 C18 C2 121.4(5) . .
C18 C19 C20 120.9(6) . .
C18 C19 H19 119.5 . .
C20 C19 H19 119.5 . .
C15 C20 C19 121.0(6) . .
C15 C20 H20 119.5 . .
C19 C20 H20 119.5 . .
O5 C21 N1 125.5(6) . .
O5 C21 H21 117.2 . .
N1 C21 H21 117.2 . .
N1 C22 H22A 109.5 . .
N1 C22 H22B 109.5 . .
H22A C22 H22B 109.5 . .
N1 C22 H22C 109.5 . .
H22A C22 H22C 109.5 . .
H22B C22 H22C 109.5 . .
N1 C23 H23A 109.5 . .
N1 C23 H23B 109.5 . .
H23A C23 H23B 109.5 . .
N1 C23 H23C 109.5 . .
H23A C23 H23C 109.5 . .
H23B C23 H23C 109.5 . .
N2 C24 C25 174(2) . .
C24 C25 H25A 109.5 . .
C24 C25 H25B 109.5 . .
H25A C25 H25B 109.5 . .
C24 C25 H25C 109.5 . .
H25A C25 H25C 109.5 . .
H25B C25 H25C 109.5 . .

loop_
_geom_bond_atom_site_label_1
_geom_bond_atom_site_label_2
_geom_bond_distance
_geom_bond_site_symmetry_2
Sr1 O2 2.502(3) 1_545
Sr1 O1 2.517(3) .
Sr1 O5 2.553(4) .
Sr1 O6 2.576(3) .
Sr1 O4 2.595(3) 3_565
Sr1 O2 2.634(3) 2_545
Sr1 O3 2.698(3) 3_565
Sr1 O1 2.741(3) 2_545
Sr1 C14 3.005(5) 3_565
Sr1 C7 3.008(4) 2_545
Sr1 Sr1 4.0871(5) 2
Sr1 Sr1 4.0871(5) 2_545
Sr1 H6B 2.9692 .
Sr1 H6C 2.9686 .
N1 C21 1.279(7) .
N1 C22 1.440(9) .
N1 C23 1.459(8) .
N2 C24 1.139(18) .
O1 C7 1.253(5) .
O1 Sr1 2.741(3) 2
O2 C7 1.255(5) .
O2 Sr1 2.502(3) 1_565
O2 Sr1 2.634(3) 2
O3 C14 1.254(6) .
O3 Sr1 2.698(3) 3_565
O4 C14 1.257(6) .
O4 Sr1 2.595(3) 3_565
O5 C21 1.256(7) .
O6 H6B 0.8500 .
O6 H6C 0.8501 .
C1 C6 1.379(7) .
C1 C2 1.417(8) .
C1 C11 1.494(7) .
C2 C3 1.390(7) .
C2 C18 1.498(7) .
C3 C4 1.384(8) .
C3 H3 0.9300 .
C4 C5 1.380(9) .
C4 H4 0.9300 .
C5 C6 1.388(8) .
C5 H5 0.9300 .
C6 H6 0.9300 .
C7 C8 1.508(6) .
C7 Sr1 3.008(4) 2
C8 C9 1.375(7) .
C8 C13 1.377(7) .
C9 C10 1.391(7) .
C9 H9 0.9300 .
C10 C11 1.358(8) .
C10 H10 0.9300 .
C11 C12 1.390(8) .
C12 C13 1.394(7) .
C12 H12 0.9300 .
C13 H13 0.9300 .
C14 C15 1.496(7) .
C14 Sr1 3.005(5) 3_565
C15 C20 1.373(7) .
C15 C16 1.381(7) .
C16 C17 1.392(7) .
C16 H16 0.9300 .
C17 C18 1.368(8) .
C17 H17 0.9300 .
C18 C19 1.378(8) .
C19 C20 1.379(7) .
C19 H19 0.9300 .
C20 H20 0.9300 .
C21 H21 0.9300 .
C22 H22A 0.9600 .
C22 H22B 0.9600 .
C22 H22C 0.9600 .
C23 H23A 0.9600 .
C23 H23B 0.9600 .
C23 H23C 0.9600 .
C24 C25 1.483(19) .
C25 H25A 0.9600 .
C25 H25B 0.9600 .
C25 H25C 0.9600 .
